data_7060217
loop_
_publ_author_name
'Verma, Abhineet'
'Hossain, S. K. Saddam'
'Sunkari, Sailaja S.'
'Reibenspies, Joseph'
'Saha, Satyen'

_publ_section_title
;
 Ligand influence versus electronic configuration of d-metal ion in
 determining the fate of NIR emission from LnIII ions: a case study with
 CuII, NiII and ZnII complexes
;
_journal_issue 5
_journal_name_full 'New Journal of Chemistry'
_journal_page_first 2696
_journal_page_last 2709
_journal_paper_doi 10.1039/D0NJ04020G
_journal_volume 45
_journal_year 2021
_chemical_formula_sum 'C22 H25 Dy N4 O12 Zn'
_chemical_formula_weight 765.33
_space_group_crystal_system monoclinic
_space_group_IT_number 14
_space_group_name_Hall '-P 2yn'
_space_group_name_H-M_alt 'P 1 21/n 1'
_atom_sites_solution_hydrogens geom
_audit_creation_method SHELXL-2018/1
_audit_update_record
;
2020-08-05 deposited with the CCDC.	2020-12-28 downloaded from the CCDC.
;
_cell_angle_alpha 90
_cell_angle_beta 102.1160(10)
_cell_angle_gamma 90
_cell_formula_units_Z 8
_cell_length_a 17.832(3)
_cell_length_b 15.148(2)
_cell_length_c 20.585(3)
_cell_measurement_reflns_used 15445
_cell_measurement_temperature 293(2)
_cell_measurement_theta_max 27.4797
_cell_measurement_theta_min 3.0157
_cell_volume 5436.5(14)
_computing_cell_refinement 'CrystalClear (Rigaku/MSC Inc., 2006)'
_computing_data_collection 'CrystalClear (Rigaku/MSC Inc., 2006)'
_computing_data_reduction 'CrystalClear (Rigaku/MSC Inc., 2006)'
_computing_molecular_graphics 'SHELXL-2018/1 (Sheldrick, 2018)'
_computing_publication_material ORTEP-III)
_computing_structure_refinement 'SHELXL-2018/1 (Sheldrick, 2018)'
_computing_structure_solution 'SHELXL-2018/1 (Sheldrick, 2018)'
_diffrn_ambient_temperature 293(2)
_diffrn_detector_area_resol_mean 28.5714
_diffrn_measured_fraction_theta_full 0.876
_diffrn_measured_fraction_theta_max 0.980
_diffrn_measurement_device_type
;
Saturn724 (4x4 bin mode)
;
_diffrn_measurement_method '\W SCANS'
_diffrn_radiation_type MoK\a
_diffrn_radiation_wavelength 0.71073
_diffrn_reflns_av_R_equivalents 0.0505
_diffrn_reflns_av_unetI/netI 0.0681
_diffrn_reflns_Laue_measured_fraction_full 0.876
_diffrn_reflns_Laue_measured_fraction_max 0.980
_diffrn_reflns_limit_h_max 23
_diffrn_reflns_limit_h_min -23
_diffrn_reflns_limit_k_max 19
_diffrn_reflns_limit_k_min -15
_diffrn_reflns_limit_l_max 26
_diffrn_reflns_limit_l_min -20
_diffrn_reflns_number 40042
_diffrn_reflns_point_group_measured_fraction_full 0.876
_diffrn_reflns_point_group_measured_fraction_max 0.980
_diffrn_reflns_theta_full 12.500
_diffrn_reflns_theta_max 27.485
_diffrn_reflns_theta_min 3.016
_diffrn_source 'Rotating Anode'
_exptl_absorpt_coefficient_mu 3.678
_exptl_absorpt_correction_T_max 0.6454
_exptl_absorpt_correction_T_min 0.5156
_exptl_absorpt_correction_type numerical
_exptl_absorpt_process_details 'NUMABS (Rigaku, 1999)'
_exptl_crystal_colour Yellowish
_exptl_crystal_density_diffrn 1.870
_exptl_crystal_description block
_exptl_crystal_F_000 3016
_exptl_crystal_size_max 0.35
_exptl_crystal_size_mid 0.23
_exptl_crystal_size_min 0.20
_refine_diff_density_max 2.118
_refine_diff_density_min -1.892
_refine_diff_density_rms 0.137
_refine_ls_extinction_method none
_refine_ls_goodness_of_fit_ref 1.059
_refine_ls_hydrogen_treatment constr
_refine_ls_matrix_type full
_refine_ls_number_parameters 727
_refine_ls_number_reflns 12234
_refine_ls_number_restraints 0
_refine_ls_restrained_S_all 1.059
_refine_ls_R_factor_all 0.0401
_refine_ls_R_factor_gt 0.0359
_refine_ls_shift/su_max 0.003
_refine_ls_shift/su_mean 0.000
_refine_ls_structure_factor_coef Fsqd
_refine_ls_weighting_details 'w=1/[\s^2^(Fo^2^)+(0.0497P)^2^+5.0158P] where P=(Fo^2^+2Fc^2^)/3'
_refine_ls_weighting_scheme calc
_refine_ls_wR_factor_gt 0.0886
_refine_ls_wR_factor_ref 0.0935
_reflns_Friedel_coverage 0.000
_reflns_number_gt 10836
_reflns_number_total 12234
_reflns_threshold_expression 'I > 2\s(I)'
_cod_data_source_file d0nj04020g2.cif
_cod_data_source_block Zn-Dy
_cod_depositor_comments
;
The following automatic conversions were performed:

data item '_exptl_absorpt_correction_type' value 'Numerical' was
changed to 'numerical' in accordance with the
/home/data/users/saulius/crontab/automatic-downloads/rss-feeds/RSC/lib/dictionaries/cif_core.dic
dictionary named 'cif_core.dic' version 2.4.2 last updated on
2011-04-26.

Automatic conversion script
Id: cif_fix_values 7556 2019-12-06 15:28:31Z antanas 

 Adding full bibliography for 7060214--7060223.cif.

2024-09-02
Z value and formula fixed to values more according to usual
chemical conventions.                 miguel
;
_cod_original_formula_sum 'C44 H50 Dy2 N8 O24 Zn2'
_cod_original_formula_weight 1530.66
_cod_original_formula_units_Z 4
_cod_original_cell_volume 5436.7(13)
_cod_original_sg_symbol_H-M 'P 21/n'
_cod_database_code 7060217
_shelx_shelxl_version_number 2018/1
_shelx_space_group_comment
;
The symmetry employed for this shelxl refinement is uniquely defined
by the following loop, which should always be used as a source of
symmetry information in preference to the above space-group names.
They are only intended as comments.
;

loop_
_space_group_symop_operation_xyz
'x, y, z'
'-x+1/2, y+1/2, -z+1/2'
'-x, -y, -z'
'x-1/2, -y-1/2, z-1/2'

loop_
_atom_site_label
_atom_site_type_symbol
_atom_site_fract_x
_atom_site_fract_y
_atom_site_fract_z
_atom_site_U_iso_or_equiv
_atom_site_adp_type
_atom_site_occupancy
_atom_site_site_symmetry_order
_atom_site_calc_flag
_atom_site_refinement_flags_posn
_atom_site_refinement_flags_adp
_atom_site_refinement_flags_occupancy
_atom_site_disorder_assembly
_atom_site_disorder_group
Dy1 Dy 0.78760(2) 0.70352(2) 0.29015(2) 0.01553(5) Uani 1 1 d . . . . .
Dy2 Dy 1.21235(2) 0.96491(2) 0.20899(2) 0.01594(6) Uani 1 1 d . . . . .
Zn1 Zn 0.70621(2) 0.82787(2) 0.39606(2) 0.01456(8) Uani 1 1 d . . . . .
Zn2 Zn 1.31043(2) 1.07897(2) 0.10944(2) 0.01486(8) Uani 1 1 d . . . . .
O1 O 0.72793(14) 0.69671(15) 0.37706(12) 0.0202(5) Uani 1 1 d . . . . .
O2 O 0.79839(13) 0.83214(15) 0.35131(11) 0.0184(5) Uani 1 1 d . . . . .
O4 O 0.91143(14) 0.78794(16) 0.30063(13) 0.0224(5) Uani 1 1 d . . . . .
O3 O 0.73203(14) 0.55557(15) 0.30867(11) 0.0189(5) Uani 1 1 d . . . . .
O13 O 1.21071(13) 1.08896(15) 0.14383(11) 0.0180(5) Uani 1 1 d . . . . .
O14 O 1.28315(14) 0.95082(15) 0.12963(12) 0.0199(5) Uani 1 1 d . . . . .
O15 O 1.08770(13) 1.05753(16) 0.18463(12) 0.0210(5) Uani 1 1 d . . . . .
O16 O 1.27091(14) 0.81390(15) 0.19959(12) 0.0208(5) Uani 1 1 d . . . . .
O5 O 0.88386(14) 0.63375(17) 0.37682(12) 0.0250(5) Uani 1 1 d . . . . .
O7 O 0.88211(14) 0.59324(17) 0.27545(13) 0.0255(5) Uani 1 1 d . . . . .
O6 O 0.95449(18) 0.5218(2) 0.35856(18) 0.0436(8) Uani 1 1 d . . . . .
O10 O 0.74488(17) 0.64095(17) 0.17754(12) 0.0304(6) Uani 1 1 d . . . . .
O8 O 0.80008(15) 0.76840(17) 0.18421(12) 0.0257(5) Uani 1 1 d . . . . .
O9 O 0.7493(2) 0.71385(19) 0.08728(13) 0.0403(8) Uani 1 1 d . . . . .
O12 O 0.66929(15) 0.76658(19) 0.24809(12) 0.0295(6) Uani 1 1 d . . . . .
O11 O 0.61440(13) 0.83526(17) 0.32254(12) 0.0246(5) Uani 1 1 d . . . . .
O19 O 1.24279(15) 0.90234(17) 0.32460(12) 0.0263(5) Uani 1 1 d . . . . .
O17 O 1.17662(14) 1.02271(16) 0.30857(12) 0.0230(5) Uani 1 1 d . . . . .
O18 O 1.20646(18) 0.96656(19) 0.40814(13) 0.0330(6) Uani 1 1 d . . . . .
O20 O 1.11413(15) 0.85851(18) 0.22338(13) 0.0280(6) Uani 1 1 d . . . . .
O22 O 1.12128(15) 0.88964(18) 0.12195(13) 0.0290(6) Uani 1 1 d . . . . .
O21 O 1.0495(2) 0.7800(3) 0.14184(19) 0.0606(11) Uani 1 1 d . . . . .
O23 O 1.39322(13) 1.08863(17) 0.19167(12) 0.0230(5) Uani 1 1 d . . . . .
O24 O 1.32545(14) 1.02722(18) 0.25979(12) 0.0265(5) Uani 1 1 d . . . . .
N1 N 0.67912(16) 0.78470(18) 0.48305(13) 0.0176(5) Uani 1 1 d . . . . .
N2 N 0.73093(16) 0.95775(18) 0.42465(14) 0.0182(5) Uani 1 1 d . . . . .
N5 N 1.29583(15) 1.20818(17) 0.07722(13) 0.0167(5) Uani 1 1 d . . . . .
N6 N 1.34188(15) 1.03076(18) 0.02556(13) 0.0166(5) Uani 1 1 d . . . . .
N3 N 0.90853(17) 0.5813(2) 0.33720(16) 0.0255(6) Uani 1 1 d . . . . .
N4 N 0.76411(19) 0.70803(19) 0.14768(15) 0.0253(6) Uani 1 1 d . . . . .
N8 N 1.09312(19) 0.8410(2) 0.16189(17) 0.0327(8) Uani 1 1 d . . . . .
N7 N 1.20951(16) 0.96322(18) 0.34946(14) 0.0190(6) Uani 1 1 d . . . . .
C1 C 0.85955(17) 0.8828(2) 0.36881(16) 0.0168(6) Uani 1 1 d . . . . .
C2 C 0.92460(18) 0.8607(2) 0.34172(16) 0.0185(6) Uani 1 1 d . . . . .
C3 C 0.99019(19) 0.9102(2) 0.35490(18) 0.0245(7) Uani 1 1 d . . . . .
H3 H 1.031753 0.894715 0.336524 0.029 Uiso 1 1 calc R U . . .
C4 C 0.9944(2) 0.9840(3) 0.3961(2) 0.0320(8) Uani 1 1 d . . . . .
H4 H 1.039288 1.017079 0.406017 0.038 Uiso 1 1 calc R U . . .
C5 C 0.9323(2) 1.0078(3) 0.42194(19) 0.0288(8) Uani 1 1 d . . . . .
H5 H 0.935503 1.057814 0.448610 0.035 Uiso 1 1 calc R U . . .
C6 C 0.86362(18) 0.9581(2) 0.40894(16) 0.0189(6) Uani 1 1 d . . . . .
C7 C 0.79710(18) 0.9943(2) 0.43089(15) 0.0186(6) Uani 1 1 d . . . . .
H7 H 0.803274 1.049320 0.451421 0.022 Uiso 1 1 calc R U . . .
C8 C 0.6705(2) 1.0153(2) 0.44188(18) 0.0236(7) Uani 1 1 d . . . . .
H8A H 0.653859 1.057262 0.406150 0.028 Uiso 1 1 calc R U . . .
H8B H 0.692212 1.048538 0.481678 0.028 Uiso 1 1 calc R U . . .
C9 C 0.60082(19) 0.9637(2) 0.45362(17) 0.0222(7) Uani 1 1 d . . . . .
H9A H 0.558171 1.004405 0.450317 0.027 Uiso 1 1 calc R U . . .
H9B H 0.586801 0.920658 0.418289 0.027 Uiso 1 1 calc R U . . .
C10 C 0.6116(2) 0.9157(2) 0.52004(17) 0.0227(7) Uani 1 1 d . . . . .
H10A H 0.564762 0.883677 0.521189 0.027 Uiso 1 1 calc R U . . .
H10B H 0.618452 0.959522 0.555138 0.027 Uiso 1 1 calc R U . . .
C11 C 0.6786(2) 0.8509(2) 0.53551(16) 0.0223(7) Uani 1 1 d . . . . .
H11A H 0.726151 0.884021 0.542565 0.027 Uiso 1 1 calc R U . . .
H11B H 0.676804 0.820439 0.576600 0.027 Uiso 1 1 calc R U . . .
C12 C 0.66349(19) 0.7053(2) 0.49581(16) 0.0194(6) Uani 1 1 d . . . . .
H12 H 0.649437 0.696235 0.536331 0.023 Uiso 1 1 calc R U . . .
C13 C 0.66480(18) 0.6266(2) 0.45508(16) 0.0183(6) Uani 1 1 d . . . . .
C14 C 0.6358(2) 0.5471(2) 0.47541(18) 0.0244(7) Uani 1 1 d . . . . .
H14 H 0.614214 0.546837 0.512782 0.029 Uiso 1 1 calc R U . . .
C15 C 0.6389(2) 0.4700(2) 0.44093(18) 0.0245(7) Uani 1 1 d . . . . .
H15 H 0.619996 0.418050 0.455478 0.029 Uiso 1 1 calc R U . . .
C16 C 0.67054(19) 0.4690(2) 0.38379(17) 0.0200(7) Uani 1 1 d . . . . .
H16 H 0.672114 0.416929 0.360178 0.024 Uiso 1 1 calc R U . . .
C17 C 0.69895(18) 0.5458(2) 0.36344(16) 0.0165(6) Uani 1 1 d . . . . .
C18 C 0.69749(17) 0.6259(2) 0.39848(15) 0.0167(6) Uani 1 1 d . . . . .
C19 C 0.7356(2) 0.4768(2) 0.26976(17) 0.0237(7) Uani 1 1 d . . . . .
H19A H 0.761268 0.430841 0.298057 0.036 Uiso 1 1 calc R U . . .
H19B H 0.763434 0.489266 0.235618 0.036 Uiso 1 1 calc R U . . .
H19C H 0.684579 0.458057 0.249768 0.036 Uiso 1 1 calc R U . . .
C20 C 0.9675(2) 0.7721(3) 0.2600(2) 0.0318(9) Uani 1 1 d . . . . .
H20A H 0.973222 0.824394 0.235194 0.048 Uiso 1 1 calc R U . . .
H20B H 0.950370 0.724315 0.229883 0.048 Uiso 1 1 calc R U . . .
H20C H 1.015867 0.757023 0.288084 0.048 Uiso 1 1 calc R U . . .
C21 C 1.15412(17) 1.1448(2) 0.12202(15) 0.0160(6) Uani 1 1 d . . . . .
C22 C 1.08445(18) 1.1304(2) 0.14341(17) 0.0206(7) Uani 1 1 d . . . . .
C23 C 1.0231(2) 1.1862(3) 0.1265(2) 0.0372(10) Uani 1 1 d . . . . .
H23 H 0.978099 1.175387 0.141269 0.045 Uiso 1 1 calc R U . . .
C24 C 1.0288(2) 1.2599(3) 0.0866(3) 0.0534(14) Uani 1 1 d . . . . .
H24 H 0.987335 1.297934 0.074271 0.064 Uiso 1 1 calc R U . . .
C25 C 1.0963(2) 1.2757(3) 0.0657(2) 0.0394(10) Uani 1 1 d . . . . .
H25 H 1.099584 1.324829 0.039358 0.047 Uiso 1 1 calc R U . . .
C26 C 1.15998(19) 1.2195(2) 0.08324(17) 0.0205(6) Uani 1 1 d . . . . .
C27 C 1.23116(18) 1.2489(2) 0.06585(16) 0.0180(6) Uani 1 1 d . . . . .
H27 H 1.229573 1.302956 0.044183 0.022 Uiso 1 1 calc R U . . .
C28 C 1.36209(19) 1.2584(2) 0.06364(18) 0.0214(7) Uani 1 1 d . . . . .
H28A H 1.378766 1.300316 0.099353 0.026 Uiso 1 1 calc R U . . .
H28B H 1.345719 1.291645 0.022866 0.026 Uiso 1 1 calc R U . . .
C29 C 1.42968(18) 1.2005(2) 0.05705(17) 0.0213(7) Uani 1 1 d . . . . .
H29A H 1.475074 1.237325 0.062669 0.026 Uiso 1 1 calc R U . . .
H29B H 1.438143 1.157879 0.093035 0.026 Uiso 1 1 calc R U . . .
C30 C 1.4214(2) 1.1508(2) -0.00799(18) 0.0243(7) Uani 1 1 d . . . . .
H30A H 1.465907 1.113033 -0.005317 0.029 Uiso 1 1 calc R U . . .
H30B H 1.421763 1.193252 -0.043200 0.029 Uiso 1 1 calc R U . . .
C31 C 1.3491(2) 1.0938(2) -0.02733(16) 0.0211(7) Uani 1 1 d . . . . .
H31A H 1.304276 1.131756 -0.036344 0.025 Uiso 1 1 calc R U . . .
H31B H 1.350783 1.061516 -0.067695 0.025 Uiso 1 1 calc R U . . .
C32 C 1.35676(18) 0.9500(2) 0.01526(16) 0.0186(6) Uani 1 1 d . . . . .
H32 H 1.372488 0.937955 -0.024133 0.022 Uiso 1 1 calc R U . . .
C33 C 1.35189(17) 0.8747(2) 0.05817(16) 0.0168(6) Uani 1 1 d . . . . .
C34 C 1.3806(2) 0.7930(2) 0.04095(19) 0.0237(7) Uani 1 1 d . . . . .
H34 H 1.402664 0.789465 0.003932 0.028 Uiso 1 1 calc R U . . .
C35 C 1.3762(2) 0.7188(2) 0.07832(19) 0.0240(7) Uani 1 1 d . . . . .
H35 H 1.396576 0.665801 0.067227 0.029 Uiso 1 1 calc R U . . .
C36 C 1.34093(19) 0.7227(2) 0.13321(17) 0.0212(7) Uani 1 1 d . . . . .
H36 H 1.338506 0.672650 0.158860 0.025 Uiso 1 1 calc R U . . .
C37 C 1.31020(18) 0.8008(2) 0.14859(16) 0.0178(6) Uani 1 1 d . . . . .
C38 C 1.31553(17) 0.8787(2) 0.11198(15) 0.0159(6) Uani 1 1 d . . . . .
C39 C 1.2619(2) 0.7362(2) 0.23806(18) 0.0276(8) Uani 1 1 d . . . . .
H39A H 1.237179 0.690542 0.208904 0.041 Uiso 1 1 calc R U . . .
H39B H 1.231074 0.750470 0.269667 0.041 Uiso 1 1 calc R U . . .
H39C H 1.311350 0.716040 0.261135 0.041 Uiso 1 1 calc R U . . .
C40 C 1.0211(2) 1.0438(3) 0.2129(2) 0.0333(9) Uani 1 1 d . . . . .
H40A H 1.011410 1.096101 0.236178 0.050 Uiso 1 1 calc R U . . .
H40B H 1.030172 0.995010 0.243235 0.050 Uiso 1 1 calc R U . . .
H40C H 0.977520 1.031332 0.178014 0.050 Uiso 1 1 calc R U . . .
C41 C 0.6134(2) 0.8032(3) 0.26580(18) 0.0254(7) Uani 1 1 d . . . . .
C42 C 0.5385(2) 0.8119(4) 0.2144(2) 0.0454(12) Uani 1 1 d . . . . .
H42A H 0.537421 0.867875 0.192309 0.068 Uiso 1 1 calc R U . . .
H42B H 0.495998 0.808151 0.236132 0.068 Uiso 1 1 calc R U . . .
H42C H 0.535066 0.765235 0.182347 0.068 Uiso 1 1 calc R U . . .
C43 C 1.38710(19) 1.0557(2) 0.24639(17) 0.0229(7) Uani 1 1 d . . . . .
C44 C 1.4586(2) 1.0520(3) 0.30106(19) 0.0370(10) Uani 1 1 d . . . . .
H44A H 1.503144 1.050456 0.281705 0.056 Uiso 1 1 calc R U . . .
H44B H 1.457368 0.999978 0.327388 0.056 Uiso 1 1 calc R U . . .
H44C H 1.460774 1.103389 0.328723 0.056 Uiso 1 1 calc R U . . .

loop_
_atom_site_aniso_label
_atom_site_aniso_U_11
_atom_site_aniso_U_22
_atom_site_aniso_U_33
_atom_site_aniso_U_23
_atom_site_aniso_U_13
_atom_site_aniso_U_12
Dy1 0.02010(9) 0.01392(9) 0.01493(9) -0.00201(5) 0.00901(6) -0.00362(5)
Dy2 0.02015(9) 0.01352(9) 0.01714(9) 0.00226(5) 0.01069(6) 0.00112(5)
Zn1 0.01611(16) 0.01233(18) 0.01664(18) -0.00113(13) 0.00663(13) -0.00224(13)
Zn2 0.01706(17) 0.01254(18) 0.01694(18) 0.00235(13) 0.00800(13) 0.00156(13)
O1 0.0295(13) 0.0128(11) 0.0225(12) -0.0029(9) 0.0149(10) -0.0059(9)
O2 0.0189(11) 0.0155(11) 0.0233(12) -0.0045(9) 0.0098(9) -0.0058(9)
O4 0.0220(12) 0.0200(12) 0.0304(13) -0.0039(10) 0.0175(10) -0.0051(9)
O3 0.0260(12) 0.0150(11) 0.0188(11) -0.0036(9) 0.0118(9) -0.0040(9)
O13 0.0173(10) 0.0163(11) 0.0234(12) 0.0044(9) 0.0108(9) 0.0045(8)
O14 0.0265(12) 0.0145(11) 0.0240(12) 0.0038(9) 0.0172(10) 0.0046(9)
O15 0.0157(10) 0.0228(13) 0.0270(12) 0.0043(10) 0.0101(9) -0.0007(9)
O16 0.0308(13) 0.0145(11) 0.0204(12) 0.0058(9) 0.0128(10) 0.0041(9)
O5 0.0252(12) 0.0285(14) 0.0237(12) 0.0018(10) 0.0101(10) -0.0018(10)
O7 0.0275(13) 0.0258(14) 0.0272(13) -0.0042(10) 0.0145(10) -0.0013(10)
O6 0.0360(17) 0.0385(18) 0.057(2) 0.0140(15) 0.0125(15) 0.0084(13)
O10 0.0542(17) 0.0175(13) 0.0195(12) -0.0016(10) 0.0077(11) -0.0058(12)
O8 0.0360(14) 0.0220(13) 0.0213(12) 0.0020(10) 0.0110(10) -0.0021(11)
O9 0.076(2) 0.0306(16) 0.0134(12) 0.0031(10) 0.0068(13) 0.0085(15)
O12 0.0249(13) 0.0437(17) 0.0197(12) -0.0018(11) 0.0041(10) 0.0016(11)
O11 0.0188(11) 0.0323(14) 0.0225(12) -0.0022(10) 0.0039(9) 0.0004(10)
O19 0.0370(14) 0.0205(13) 0.0238(13) 0.0014(10) 0.0122(11) 0.0067(10)
O17 0.0292(13) 0.0203(13) 0.0206(12) -0.0001(9) 0.0080(10) 0.0037(10)
O18 0.0487(17) 0.0350(16) 0.0174(12) -0.0074(11) 0.0118(12) -0.0072(13)
O20 0.0335(14) 0.0292(14) 0.0268(13) -0.0030(11) 0.0192(11) -0.0085(11)
O22 0.0326(14) 0.0313(15) 0.0271(13) -0.0064(11) 0.0153(11) -0.0088(11)
O21 0.074(3) 0.062(2) 0.058(2) -0.0294(18) 0.041(2) -0.043(2)
O23 0.0202(11) 0.0277(14) 0.0211(12) 0.0063(10) 0.0043(9) -0.0025(9)
O24 0.0238(12) 0.0361(15) 0.0202(12) 0.0042(10) 0.0061(10) -0.0037(10)
N1 0.0219(13) 0.0148(13) 0.0177(13) -0.0021(10) 0.0077(10) 0.0008(10)
N2 0.0230(13) 0.0129(13) 0.0191(13) -0.0013(10) 0.0054(11) -0.0009(10)
N5 0.0187(13) 0.0121(13) 0.0198(13) -0.0012(10) 0.0052(10) -0.0024(10)
N6 0.0181(12) 0.0155(13) 0.0179(13) 0.0006(10) 0.0078(10) -0.0013(10)
N3 0.0238(14) 0.0207(16) 0.0357(17) -0.0001(12) 0.0146(13) -0.0035(12)
N4 0.0406(18) 0.0159(15) 0.0205(15) 0.0002(11) 0.0094(13) 0.0074(12)
N8 0.0332(17) 0.0346(19) 0.0371(18) -0.0127(14) 0.0230(14) -0.0132(14)
N7 0.0252(14) 0.0151(14) 0.0174(13) -0.0013(10) 0.0058(11) -0.0053(10)
C1 0.0136(13) 0.0169(16) 0.0194(15) 0.0033(12) 0.0023(11) -0.0034(11)
C2 0.0182(14) 0.0164(16) 0.0209(15) 0.0051(12) 0.0043(12) 0.0024(12)
C3 0.0150(14) 0.0254(19) 0.0334(19) 0.0054(14) 0.0058(13) -0.0008(13)
C4 0.0185(16) 0.029(2) 0.046(2) -0.0017(17) 0.0014(15) -0.0091(14)
C5 0.0257(17) 0.0234(19) 0.035(2) -0.0049(15) 0.0004(14) -0.0081(14)
C6 0.0187(15) 0.0156(16) 0.0212(16) 0.0014(12) 0.0016(12) -0.0029(12)
C7 0.0209(15) 0.0162(16) 0.0180(15) -0.0023(12) 0.0025(12) -0.0026(12)
C8 0.0263(17) 0.0142(16) 0.0319(18) 0.0008(13) 0.0098(14) 0.0031(13)
C9 0.0192(15) 0.0208(17) 0.0271(17) -0.0036(13) 0.0062(13) 0.0026(12)
C10 0.0271(17) 0.0194(17) 0.0250(17) -0.0049(13) 0.0131(13) 0.0028(13)
C11 0.0311(17) 0.0189(17) 0.0187(16) -0.0031(12) 0.0092(13) -0.0008(13)
C12 0.0239(16) 0.0210(17) 0.0156(15) -0.0012(12) 0.0092(12) -0.0012(12)
C13 0.0213(15) 0.0149(16) 0.0207(16) 0.0022(12) 0.0089(12) -0.0014(12)
C14 0.0330(18) 0.0189(17) 0.0259(18) 0.0021(13) 0.0169(15) -0.0012(14)
C15 0.0335(19) 0.0154(17) 0.0275(18) 0.0030(13) 0.0133(15) -0.0065(13)
C16 0.0231(15) 0.0152(16) 0.0220(16) -0.0044(12) 0.0053(13) -0.0057(12)
C17 0.0161(14) 0.0178(16) 0.0172(15) -0.0006(12) 0.0068(11) 0.0011(11)
C18 0.0150(13) 0.0193(16) 0.0163(14) 0.0023(12) 0.0044(11) 0.0004(11)
C19 0.0351(19) 0.0136(16) 0.0247(17) -0.0044(13) 0.0117(14) -0.0025(13)
C20 0.0275(18) 0.030(2) 0.047(2) -0.0019(17) 0.0284(17) -0.0006(15)
C21 0.0143(13) 0.0167(15) 0.0170(14) -0.0014(11) 0.0030(11) 0.0009(11)
C22 0.0157(14) 0.0231(17) 0.0217(16) -0.0008(13) 0.0009(12) -0.0037(12)
C23 0.0164(16) 0.043(2) 0.054(3) 0.017(2) 0.0105(16) 0.0051(16)
C24 0.0225(19) 0.054(3) 0.084(4) 0.040(3) 0.013(2) 0.0170(19)
C25 0.0272(19) 0.033(2) 0.058(3) 0.026(2) 0.0101(18) 0.0114(16)
C26 0.0190(15) 0.0185(17) 0.0234(16) 0.0035(13) 0.0033(12) 0.0009(12)
C27 0.0209(15) 0.0148(16) 0.0176(15) 0.0028(12) 0.0026(12) -0.0004(12)
C28 0.0207(15) 0.0158(16) 0.0278(18) 0.0008(13) 0.0052(13) -0.0038(12)
C29 0.0184(15) 0.0220(17) 0.0242(17) 0.0021(13) 0.0059(12) -0.0050(12)
C30 0.0268(17) 0.0211(17) 0.0286(18) 0.0036(14) 0.0140(14) -0.0040(13)
C31 0.0281(17) 0.0204(17) 0.0175(15) 0.0018(12) 0.0108(13) -0.0009(13)
C32 0.0178(14) 0.0200(16) 0.0207(16) -0.0012(12) 0.0101(12) -0.0006(12)
C33 0.0156(13) 0.0164(16) 0.0201(15) -0.0003(12) 0.0077(11) 0.0020(11)
C34 0.0227(16) 0.0215(18) 0.0306(19) -0.0037(14) 0.0139(14) 0.0028(13)
C35 0.0266(17) 0.0132(16) 0.035(2) -0.0028(13) 0.0137(15) 0.0051(12)
C36 0.0217(15) 0.0159(16) 0.0264(17) 0.0057(13) 0.0061(13) 0.0030(12)
C37 0.0175(14) 0.0175(16) 0.0195(16) 0.0040(12) 0.0060(12) 0.0013(11)
C38 0.0155(13) 0.0142(15) 0.0186(15) 0.0022(11) 0.0048(11) 0.0036(11)
C39 0.044(2) 0.0176(18) 0.0245(18) 0.0074(14) 0.0155(16) -0.0005(15)
C40 0.0186(16) 0.040(2) 0.046(2) 0.0148(18) 0.0178(16) -0.0003(15)
C41 0.0181(15) 0.036(2) 0.0212(17) -0.0011(14) 0.0017(13) -0.0020(14)
C42 0.028(2) 0.079(4) 0.025(2) -0.007(2) -0.0064(16) 0.005(2)
C43 0.0190(15) 0.0268(19) 0.0229(17) 0.0031(14) 0.0042(12) 0.0007(13)
C44 0.0239(18) 0.061(3) 0.0252(19) 0.0114(18) 0.0019(15) -0.0066(18)

loop_
_atom_type_symbol
_atom_type_description
_atom_type_scat_dispersion_real
_atom_type_scat_dispersion_imag
_atom_type_scat_source
C C 0.0033 0.0016 'International Tables Vol C Tables 4.2.6.8 and 6.1.1.4'
H H 0.0000 0.0000 'International Tables Vol C Tables 4.2.6.8 and 6.1.1.4'
N N 0.0061 0.0033 'International Tables Vol C Tables 4.2.6.8 and 6.1.1.4'
O O 0.0106 0.0060 'International Tables Vol C Tables 4.2.6.8 and 6.1.1.4'
Zn Zn 0.2839 1.4301 'International Tables Vol C Tables 4.2.6.8 and 6.1.1.4'
Dy Dy -0.1892 4.4098 'International Tables Vol C Tables 4.2.6.8 and 6.1.1.4'

loop_
_geom_angle_atom_site_label_1
_geom_angle_atom_site_label_2
_geom_angle_atom_site_label_3
_geom_angle
_geom_angle_site_symmetry_1
_geom_angle_site_symmetry_3
_geom_angle_publ_flag
O1 Dy1 O2 66.85(8) . . ?
O1 Dy1 O12 76.81(9) . . ?
O2 Dy1 O12 79.65(9) . . ?
O1 Dy1 O7 121.21(9) . . ?
O2 Dy1 O7 131.80(8) . . ?
O12 Dy1 O7 146.85(9) . . ?
O1 Dy1 O5 77.18(9) . . ?
O2 Dy1 O5 90.08(9) . . ?
O12 Dy1 O5 153.99(8) . . ?
O7 Dy1 O5 52.80(8) . . ?
O1 Dy1 O8 150.20(9) . . ?
O2 Dy1 O8 97.74(8) . . ?
O12 Dy1 O8 75.32(9) . . ?
O7 Dy1 O8 88.28(9) . . ?
O5 Dy1 O8 130.11(8) . . ?
O1 Dy1 O10 128.25(9) . . ?
O2 Dy1 O10 144.09(9) . . ?
O12 Dy1 O10 74.33(10) . . ?
O7 Dy1 O10 72.88(9) . . ?
O5 Dy1 O10 123.39(9) . . ?
O8 Dy1 O10 52.08(8) . . ?
O1 Dy1 O3 64.80(8) . . ?
O2 Dy1 O3 131.41(7) . . ?
O12 Dy1 O3 93.86(9) . . ?
O7 Dy1 O3 73.28(8) . . ?
O5 Dy1 O3 75.06(8) . . ?
O8 Dy1 O3 127.36(8) . . ?
O10 Dy1 O3 75.31(8) . . ?
O1 Dy1 O4 120.21(8) . . ?
O2 Dy1 O4 63.48(8) . . ?
O12 Dy1 O4 122.44(9) . . ?
O7 Dy1 O4 75.06(8) . . ?
O5 Dy1 O4 71.84(8) . . ?
O8 Dy1 O4 68.30(9) . . ?
O10 Dy1 O4 111.51(9) . . ?
O3 Dy1 O4 143.70(8) . . ?
O1 Dy1 N3 98.57(9) . . ?
O2 Dy1 N3 113.11(9) . . ?
O12 Dy1 N3 163.83(9) . . ?
O7 Dy1 N3 26.36(8) . . ?
O5 Dy1 N3 26.57(8) . . ?
O8 Dy1 N3 111.10(9) . . ?
O10 Dy1 N3 97.57(9) . . ?
O3 Dy1 N3 70.34(8) . . ?
O4 Dy1 N3 73.39(8) . . ?
O1 Dy1 N4 144.47(9) . . ?
O2 Dy1 N4 120.97(8) . . ?
O12 Dy1 N4 71.46(9) . . ?
O7 Dy1 N4 81.14(8) . . ?
O5 Dy1 N4 133.26(8) . . ?
O8 Dy1 N4 26.03(9) . . ?
O10 Dy1 N4 26.14(8) . . ?
O3 Dy1 N4 101.44(8) . . ?
O4 Dy1 N4 90.73(9) . . ?
N3 Dy1 N4 107.43(9) . . ?
O1 Dy1 Zn1 36.04(6) . . ?
O2 Dy1 Zn1 35.50(5) . . ?
O12 Dy1 Zn1 62.35(6) . . ?
O7 Dy1 Zn1 148.49(6) . . ?
O5 Dy1 Zn1 95.73(6) . . ?
O8 Dy1 Zn1 118.47(6) . . ?
O10 Dy1 Zn1 135.99(7) . . ?
O3 Dy1 Zn1 99.25(5) . . ?
O4 Dy1 Zn1 98.46(5) . . ?
N3 Dy1 Zn1 122.13(6) . . ?
N4 Dy1 Zn1 130.21(6) . . ?
O24 Dy2 O14 78.27(9) . . ?
O24 Dy2 O13 80.26(9) . . ?
O14 Dy2 O13 66.41(8) . . ?
O24 Dy2 O17 80.04(9) . . ?
O14 Dy2 O17 157.16(9) . . ?
O13 Dy2 O17 102.90(8) . . ?
O24 Dy2 O22 157.44(8) . . ?
O14 Dy2 O22 79.19(9) . . ?
O13 Dy2 O22 91.63(9) . . ?
O17 Dy2 O22 122.43(8) . . ?
O24 Dy2 O20 143.86(9) . . ?
O14 Dy2 O20 123.04(9) . . ?
O13 Dy2 O20 133.33(9) . . ?
O17 Dy2 O20 79.29(8) . . ?
O22 Dy2 O20 52.83(8) . . ?
O24 Dy2 O19 74.13(9) . . ?
O14 Dy2 O19 127.06(8) . . ?
O13 Dy2 O19 146.34(8) . . ?
O17 Dy2 O19 51.74(8) . . ?
O22 Dy2 O19 119.90(9) . . ?
O20 Dy2 O19 69.78(9) . . ?
O24 Dy2 O16 94.00(9) . . ?
O14 Dy2 O16 63.99(8) . . ?
O13 Dy2 O16 130.19(7) . . ?
O17 Dy2 O16 124.96(8) . . ?
O22 Dy2 O16 75.13(9) . . ?
O20 Dy2 O16 74.44(8) . . ?
O19 Dy2 O16 73.85(8) . . ?
O24 Dy2 O15 120.48(9) . . ?
O14 Dy2 O15 119.70(8) . . ?
O13 Dy2 O15 62.59(7) . . ?
O17 Dy2 O15 66.54(8) . . ?
O22 Dy2 O15 72.42(9) . . ?
O20 Dy2 O15 76.85(9) . . ?
O19 Dy2 O15 113.21(8) . . ?
O16 Dy2 O15 145.52(8) . . ?
O24 Dy2 N8 163.10(10) . . ?
O14 Dy2 N8 100.42(9) . . ?
O13 Dy2 N8 114.92(10) . . ?
O17 Dy2 N8 102.42(9) . . ?
O22 Dy2 N8 26.63(9) . . ?
O20 Dy2 N8 26.37(9) . . ?
O19 Dy2 N8 94.09(10) . . ?
O16 Dy2 N8 70.74(9) . . ?
O15 Dy2 N8 75.03(9) . . ?
O24 Dy2 N7 75.21(8) . . ?
O14 Dy2 N7 147.46(9) . . ?
O13 Dy2 N7 125.88(8) . . ?
O17 Dy2 N7 26.07(8) . . ?
O22 Dy2 N7 125.50(8) . . ?
O20 Dy2 N7 73.18(8) . . ?
O19 Dy2 N7 25.67(8) . . ?
O16 Dy2 N7 99.29(8) . . ?
O15 Dy2 N7 90.22(8) . . ?
N8 Dy2 N7 99.52(8) . . ?
O24 Dy2 Zn2 63.31(6) . . ?
O14 Dy2 Zn2 35.72(6) . . ?
O13 Dy2 Zn2 35.61(5) . . ?
O17 Dy2 Zn2 125.37(6) . . ?
O22 Dy2 Zn2 98.12(6) . . ?
O20 Dy2 Zn2 150.88(6) . . ?
O19 Dy2 Zn2 136.10(6) . . ?
O16 Dy2 Zn2 97.99(5) . . ?
O15 Dy2 Zn2 97.83(5) . . ?
N8 Dy2 Zn2 124.51(7) . . ?
N7 Dy2 Zn2 135.88(5) . . ?
O11 Zn1 O2 105.48(10) . . ?
O11 Zn1 N1 112.01(11) . . ?
O2 Zn1 N1 139.40(10) . . ?
O11 Zn1 N2 104.77(11) . . ?
O2 Zn1 N2 87.40(10) . . ?
N1 Zn1 N2 97.43(11) . . ?
O11 Zn1 O1 93.84(10) . . ?
O2 Zn1 O1 75.31(9) . . ?
N1 Zn1 O1 86.96(10) . . ?
N2 Zn1 O1 157.49(11) . . ?
O11 Zn1 Dy1 86.43(7) . . ?
O2 Zn1 Dy1 40.85(6) . . ?
N1 Zn1 Dy1 125.98(8) . . ?
N2 Zn1 Dy1 127.51(8) . . ?
O1 Zn1 Dy1 39.96(6) . . ?
O23 Zn2 O13 103.95(10) . . ?
O23 Zn2 N6 116.90(10) . . ?
O13 Zn2 N6 136.37(10) . . ?
O23 Zn2 O14 93.52(10) . . ?
O13 Zn2 O14 75.05(9) . . ?
N6 Zn2 O14 87.28(10) . . ?
O23 Zn2 N5 102.88(11) . . ?
O13 Zn2 N5 88.91(10) . . ?
N6 Zn2 N5 96.03(11) . . ?
O14 Zn2 N5 159.47(10) . . ?
O23 Zn2 Dy2 84.82(7) . . ?
O13 Zn2 Dy2 40.83(6) . . ?
N6 Zn2 Dy2 125.86(8) . . ?
O14 Zn2 Dy2 40.03(6) . . ?
N5 Zn2 Dy2 128.60(8) . . ?
C18 O1 Zn1 127.5(2) . . ?
C18 O1 Dy1 126.51(19) . . ?
Zn1 O1 Dy1 104.00(9) . . ?
C1 O2 Zn1 126.2(2) . . ?
C1 O2 Dy1 127.6(2) . . ?
Zn1 O2 Dy1 103.66(9) . . ?
C2 O4 C20 115.9(3) . . ?
C2 O4 Dy1 119.42(18) . . ?
C20 O4 Dy1 124.3(2) . . ?
C17 O3 C19 116.0(2) . . ?
C17 O3 Dy1 117.86(18) . . ?
C19 O3 Dy1 125.97(18) . . ?
C21 O13 Zn2 125.80(19) . . ?
C21 O13 Dy2 129.45(19) . . ?
Zn2 O13 Dy2 103.56(9) . . ?
C38 O14 Zn2 125.94(19) . . ?
C38 O14 Dy2 127.96(19) . . ?
Zn2 O14 Dy2 104.25(10) . . ?
C22 O15 C40 115.4(3) . . ?
C22 O15 Dy2 118.31(18) . . ?
C40 O15 Dy2 126.2(2) . . ?
C37 O16 C39 115.3(3) . . ?
C37 O16 Dy2 117.77(18) . . ?
C39 O16 Dy2 126.6(2) . . ?
N3 O5 Dy1 94.9(2) . . ?
N3 O7 Dy1 95.41(19) . . ?
N4 O10 Dy1 94.91(19) . . ?
N4 O8 Dy1 96.30(19) . . ?
C41 O12 Dy1 142.1(2) . . ?
C41 O11 Zn1 122.2(2) . . ?
N7 O19 Dy2 94.70(18) . . ?
N7 O17 Dy2 97.75(18) . . ?
N8 O20 Dy2 94.92(19) . . ?
N8 O22 Dy2 95.0(2) . . ?
C43 O23 Zn2 122.7(2) . . ?
C43 O24 Dy2 140.3(2) . . ?
C12 N1 C11 117.1(3) . . ?
C12 N1 Zn1 125.5(2) . . ?
C11 N1 Zn1 117.4(2) . . ?
C7 N2 C8 114.8(3) . . ?
C7 N2 Zn1 125.0(2) . . ?
C8 N2 Zn1 120.2(2) . . ?
C27 N5 C28 116.1(3) . . ?
C27 N5 Zn2 124.1(2) . . ?
C28 N5 Zn2 119.7(2) . . ?
C32 N6 C31 116.4(3) . . ?
C32 N6 Zn2 125.5(2) . . ?
C31 N6 Zn2 118.1(2) . . ?
O6 N3 O7 122.6(3) . . ?
O6 N3 O5 121.1(3) . . ?
O7 N3 O5 116.3(3) . . ?
O6 N3 Dy1 172.8(2) . . ?
O7 N3 Dy1 58.23(16) . . ?
O5 N3 Dy1 58.49(17) . . ?
O9 N4 O8 121.8(3) . . ?
O9 N4 O10 121.9(3) . . ?
O8 N4 O10 116.3(3) . . ?
O9 N4 Dy1 175.0(3) . . ?
O8 N4 Dy1 57.68(16) . . ?
O10 N4 Dy1 58.94(16) . . ?
O21 N8 O20 121.8(3) . . ?
O21 N8 O22 121.7(3) . . ?
O20 N8 O22 116.5(3) . . ?
O21 N8 Dy2 171.6(3) . . ?
O20 N8 Dy2 58.71(17) . . ?
O22 N8 Dy2 58.35(17) . . ?
O18 N7 O19 123.6(3) . . ?
O18 N7 O17 120.6(3) . . ?
O19 N7 O17 115.8(3) . . ?
O18 N7 Dy2 176.7(2) . . ?
O19 N7 Dy2 59.62(16) . . ?
O17 N7 Dy2 56.18(15) . . ?
O2 C1 C6 124.9(3) . . ?
O2 C1 C2 116.7(3) . . ?
C6 C1 C2 118.4(3) . . ?
C3 C2 O4 126.0(3) . . ?
C3 C2 C1 121.7(3) . . ?
O4 C2 C1 112.3(3) . . ?
C2 C3 C4 119.6(3) . . ?
C2 C3 H3 120.2 . . ?
C4 C3 H3 120.2 . . ?
C5 C4 C3 120.1(3) . . ?
C5 C4 H4 120.0 . . ?
C3 C4 H4 120.0 . . ?
C4 C5 C6 121.5(3) . . ?
C4 C5 H5 119.2 . . ?
C6 C5 H5 119.2 . . ?
C1 C6 C5 118.7(3) . . ?
C1 C6 C7 122.9(3) . . ?
C5 C6 C7 117.9(3) . . ?
N2 C7 C6 126.5(3) . . ?
N2 C7 H7 116.8 . . ?
C6 C7 H7 116.8 . . ?
N2 C8 C9 113.1(3) . . ?
N2 C8 H8A 109.0 . . ?
C9 C8 H8A 109.0 . . ?
N2 C8 H8B 109.0 . . ?
C9 C8 H8B 109.0 . . ?
H8A C8 H8B 107.8 . . ?
C10 C9 C8 115.6(3) . . ?
C10 C9 H9A 108.4 . . ?
C8 C9 H9A 108.4 . . ?
C10 C9 H9B 108.4 . . ?
C8 C9 H9B 108.4 . . ?
H9A C9 H9B 107.4 . . ?
C9 C10 C11 116.1(3) . . ?
C9 C10 H10A 108.3 . . ?
C11 C10 H10A 108.3 . . ?
C9 C10 H10B 108.3 . . ?
C11 C10 H10B 108.3 . . ?
H10A C10 H10B 107.4 . . ?
N1 C11 C10 114.2(3) . . ?
N1 C11 H11A 108.7 . . ?
C10 C11 H11A 108.7 . . ?
N1 C11 H11B 108.7 . . ?
C10 C11 H11B 108.7 . . ?
H11A C11 H11B 107.6 . . ?
N1 C12 C13 128.4(3) . . ?
N1 C12 H12 115.8 . . ?
C13 C12 H12 115.8 . . ?
C14 C13 C18 118.7(3) . . ?
C14 C13 C12 118.4(3) . . ?
C18 C13 C12 122.7(3) . . ?
C15 C14 C13 121.1(3) . . ?
C15 C14 H14 119.4 . . ?
C13 C14 H14 119.4 . . ?
C14 C15 C16 120.5(3) . . ?
C14 C15 H15 119.8 . . ?
C16 C15 H15 119.8 . . ?
C17 C16 C15 119.0(3) . . ?
C17 C16 H16 120.5 . . ?
C15 C16 H16 120.5 . . ?
C16 C17 O3 126.0(3) . . ?
C16 C17 C18 121.7(3) . . ?
O3 C17 C18 112.4(3) . . ?
O1 C18 C13 122.8(3) . . ?
O1 C18 C17 118.3(3) . . ?
C13 C18 C17 118.9(3) . . ?
O3 C19 H19A 109.5 . . ?
O3 C19 H19B 109.5 . . ?
H19A C19 H19B 109.5 . . ?
O3 C19 H19C 109.5 . . ?
H19A C19 H19C 109.5 . . ?
H19B C19 H19C 109.5 . . ?
O4 C20 H20A 109.5 . . ?
O4 C20 H20B 109.5 . . ?
H20A C20 H20B 109.5 . . ?
O4 C20 H20C 109.5 . . ?
H20A C20 H20C 109.5 . . ?
H20B C20 H20C 109.5 . . ?
O13 C21 C26 124.6(3) . . ?
O13 C21 C22 116.8(3) . . ?
C26 C21 C22 118.5(3) . . ?
C23 C22 O15 125.2(3) . . ?
C23 C22 C21 122.0(3) . . ?
O15 C22 C21 112.7(3) . . ?
C22 C23 C24 119.2(4) . . ?
C22 C23 H23 120.4 . . ?
C24 C23 H23 120.4 . . ?
C25 C24 C23 119.8(4) . . ?
C25 C24 H24 120.1 . . ?
C23 C24 H24 120.1 . . ?
C24 C25 C26 121.7(4) . . ?
C24 C25 H25 119.2 . . ?
C26 C25 H25 119.2 . . ?
C21 C26 C25 118.8(3) . . ?
C21 C26 C27 124.0(3) . . ?
C25 C26 C27 116.8(3) . . ?
N5 C27 C26 127.0(3) . . ?
N5 C27 H27 116.5 . . ?
C26 C27 H27 116.5 . . ?
N5 C28 C29 113.6(3) . . ?
N5 C28 H28A 108.8 . . ?
C29 C28 H28A 108.8 . . ?
N5 C28 H28B 108.8 . . ?
C29 C28 H28B 108.8 . . ?
H28A C28 H28B 107.7 . . ?
C30 C29 C28 115.7(3) . . ?
C30 C29 H29A 108.4 . . ?
C28 C29 H29A 108.4 . . ?
C30 C29 H29B 108.4 . . ?
C28 C29 H29B 108.4 . . ?
H29A C29 H29B 107.4 . . ?
C29 C30 C31 115.4(3) . . ?
C29 C30 H30A 108.4 . . ?
C31 C30 H30A 108.4 . . ?
C29 C30 H30B 108.4 . . ?
C31 C30 H30B 108.4 . . ?
H30A C30 H30B 107.5 . . ?
N6 C31 C30 111.8(3) . . ?
N6 C31 H31A 109.3 . . ?
C30 C31 H31A 109.3 . . ?
N6 C31 H31B 109.3 . . ?
C30 C31 H31B 109.3 . . ?
H31A C31 H31B 107.9 . . ?
N6 C32 C33 127.4(3) . . ?
N6 C32 H32 116.3 . . ?
C33 C32 H32 116.3 . . ?
C38 C33 C34 119.3(3) . . ?
C38 C33 C32 122.9(3) . . ?
C34 C33 C32 117.6(3) . . ?
C35 C34 C33 120.7(3) . . ?
C35 C34 H34 119.7 . . ?
C33 C34 H34 119.7 . . ?
C34 C35 C36 120.3(3) . . ?
C34 C35 H35 119.9 . . ?
C36 C35 H35 119.9 . . ?
C37 C36 C35 119.4(3) . . ?
C37 C36 H36 120.3 . . ?
C35 C36 H36 120.3 . . ?
C36 C37 O16 125.9(3) . . ?
C36 C37 C38 121.5(3) . . ?
O16 C37 C38 112.5(3) . . ?
O14 C38 C33 123.8(3) . . ?
O14 C38 C37 117.5(3) . . ?
C33 C38 C37 118.7(3) . . ?
O16 C39 H39A 109.5 . . ?
O16 C39 H39B 109.5 . . ?
H39A C39 H39B 109.5 . . ?
O16 C39 H39C 109.5 . . ?
H39A C39 H39C 109.5 . . ?
H39B C39 H39C 109.5 . . ?
O15 C40 H40A 109.5 . . ?
O15 C40 H40B 109.5 . . ?
H40A C40 H40B 109.5 . . ?
O15 C40 H40C 109.5 . . ?
H40A C40 H40C 109.5 . . ?
H40B C40 H40C 109.5 . . ?
O12 C41 O11 125.4(3) . . ?
O12 C41 C42 117.9(3) . . ?
O11 C41 C42 116.7(3) . . ?
C41 C42 H42A 109.5 . . ?
C41 C42 H42B 109.5 . . ?
H42A C42 H42B 109.5 . . ?
C41 C42 H42C 109.5 . . ?
H42A C42 H42C 109.5 . . ?
H42B C42 H42C 109.5 . . ?
O23 C43 O24 125.0(3) . . ?
O23 C43 C44 117.5(3) . . ?
O24 C43 C44 117.4(3) . . ?
C43 C44 H44A 109.5 . . ?
C43 C44 H44B 109.5 . . ?
H44A C44 H44B 109.5 . . ?
C43 C44 H44C 109.5 . . ?
H44A C44 H44C 109.5 . . ?
H44B C44 H44C 109.5 . . ?

loop_
_geom_bond_atom_site_label_1
_geom_bond_atom_site_label_2
_geom_bond_distance
_geom_bond_site_symmetry_2
_geom_bond_publ_flag
Dy1 O1 2.268(2) . ?
Dy1 O2 2.306(2) . ?
Dy1 O12 2.312(3) . ?
Dy1 O7 2.436(2) . ?
Dy1 O5 2.441(3) . ?
Dy1 O8 2.444(2) . ?
Dy1 O10 2.472(3) . ?
Dy1 O3 2.512(2) . ?
Dy1 O4 2.521(2) . ?
Dy1 N3 2.853(3) . ?
Dy1 N4 2.875(3) . ?
Dy1 Zn1 3.4257(5) . ?
Dy2 O24 2.273(3) . ?
Dy2 O14 2.275(2) . ?
Dy2 O13 2.305(2) . ?
Dy2 O17 2.434(2) . ?
Dy2 O22 2.435(3) . ?
Dy2 O20 2.444(2) . ?
Dy2 O19 2.513(2) . ?
Dy2 O16 2.539(2) . ?
Dy2 O15 2.587(2) . ?
Dy2 N8 2.849(3) . ?
Dy2 N7 2.903(3) . ?
Dy2 Zn2 3.4277(5) . ?
Zn1 O11 1.986(2) . ?
Zn1 O2 2.047(2) . ?
Zn1 N1 2.057(3) . ?
Zn1 N2 2.074(3) . ?
Zn1 O1 2.077(2) . ?
Zn2 O23 2.004(2) . ?
Zn2 O13 2.053(2) . ?
Zn2 N6 2.058(3) . ?
Zn2 O14 2.065(2) . ?
Zn2 N5 2.065(3) . ?
O1 C18 1.319(4) . ?
O2 C1 1.320(4) . ?
O4 C2 1.379(4) . ?
O4 C20 1.451(4) . ?
O3 C17 1.386(4) . ?
O3 C19 1.446(4) . ?
O13 C21 1.322(4) . ?
O14 C38 1.322(4) . ?
O15 C22 1.386(4) . ?
O15 C40 1.442(4) . ?
O16 C37 1.393(4) . ?
O16 C39 1.446(4) . ?
O5 N3 1.281(4) . ?
O7 N3 1.273(4) . ?
O6 N3 1.235(4) . ?
O10 N4 1.271(4) . ?
O8 N4 1.269(4) . ?
O9 N4 1.219(4) . ?
O12 C41 1.259(4) . ?
O11 C41 1.262(4) . ?
O19 N7 1.262(4) . ?
O17 N7 1.287(4) . ?
O18 N7 1.222(4) . ?
O20 N8 1.270(4) . ?
O22 N8 1.282(4) . ?
O21 N8 1.223(4) . ?
O23 C43 1.257(4) . ?
O24 C43 1.264(4) . ?
N1 C12 1.275(4) . ?
N1 C11 1.476(4) . ?
N2 C7 1.285(4) . ?
N2 C8 1.486(4) . ?
N5 C27 1.285(4) . ?
N5 C28 1.480(4) . ?
N6 C32 1.279(4) . ?
N6 C31 1.474(4) . ?
C1 C6 1.401(5) . ?
C1 C2 1.428(4) . ?
C2 C3 1.367(5) . ?
C3 C4 1.396(5) . ?
C3 H3 0.9300 . ?
C4 C5 1.374(5) . ?
C4 H4 0.9300 . ?
C5 C6 1.415(5) . ?
C5 H5 0.9300 . ?
C6 C7 1.462(4) . ?
C7 H7 0.9300 . ?
C8 C9 1.530(5) . ?
C8 H8A 0.9700 . ?
C8 H8B 0.9700 . ?
C9 C10 1.525(5) . ?
C9 H9A 0.9700 . ?
C9 H9B 0.9700 . ?
C10 C11 1.527(5) . ?
C10 H10A 0.9700 . ?
C10 H10B 0.9700 . ?
C11 H11A 0.9700 . ?
C11 H11B 0.9700 . ?
C12 C13 1.460(4) . ?
C12 H12 0.9300 . ?
C13 C14 1.408(4) . ?
C13 C18 1.408(4) . ?
C14 C15 1.374(5) . ?
C14 H14 0.9300 . ?
C15 C16 1.407(5) . ?
C15 H15 0.9300 . ?
C16 C17 1.370(4) . ?
C16 H16 0.9300 . ?
C17 C18 1.414(4) . ?
C19 H19A 0.9600 . ?
C19 H19B 0.9600 . ?
C19 H19C 0.9600 . ?
C20 H20A 0.9600 . ?
C20 H20B 0.9600 . ?
C20 H20C 0.9600 . ?
C21 C26 1.401(4) . ?
C21 C22 1.420(4) . ?
C22 C23 1.369(5) . ?
C23 C24 1.402(6) . ?
C23 H23 0.9300 . ?
C24 C25 1.381(6) . ?
C24 H24 0.9300 . ?
C25 C26 1.405(5) . ?
C25 H25 0.9300 . ?
C26 C27 1.459(4) . ?
C27 H27 0.9300 . ?
C28 C29 1.519(5) . ?
C28 H28A 0.9700 . ?
C28 H28B 0.9700 . ?
C29 C30 1.516(5) . ?
C29 H29A 0.9700 . ?
C29 H29B 0.9700 . ?
C30 C31 1.534(5) . ?
C30 H30A 0.9700 . ?
C30 H30B 0.9700 . ?
C31 H31A 0.9700 . ?
C31 H31B 0.9700 . ?
C32 C33 1.456(4) . ?
C32 H32 0.9300 . ?
C33 C38 1.397(4) . ?
C33 C34 1.412(4) . ?
C34 C35 1.374(5) . ?
C34 H34 0.9300 . ?
C35 C36 1.404(5) . ?
C35 H35 0.9300 . ?
C36 C37 1.368(5) . ?
C36 H36 0.9300 . ?
C37 C38 1.414(4) . ?
C39 H39A 0.9600 . ?
C39 H39B 0.9600 . ?
C39 H39C 0.9600 . ?
C40 H40A 0.9600 . ?
C40 H40B 0.9600 . ?
C40 H40C 0.9600 . ?
C41 C42 1.525(5) . ?
C42 H42A 0.9600 . ?
C42 H42B 0.9600 . ?
C42 H42C 0.9600 . ?
C43 C44 1.515(5) . ?
C44 H44A 0.9600 . ?
C44 H44B 0.9600 . ?
C44 H44C 0.9600 . ?

loop_
_geom_torsion_atom_site_label_1
_geom_torsion_atom_site_label_2
_geom_torsion_atom_site_label_3
_geom_torsion_atom_site_label_4
_geom_torsion
_geom_torsion_site_symmetry_1
_geom_torsion_site_symmetry_2
_geom_torsion_site_symmetry_3
_geom_torsion_site_symmetry_4
_geom_torsion_publ_flag
Dy1 O7 N3 O6 171.5(3) . . . . ?
Dy1 O7 N3 O5 -7.4(3) . . . . ?
Dy1 O5 N3 O6 -171.5(3) . . . . ?
Dy1 O5 N3 O7 7.3(3) . . . . ?
Dy1 O8 N4 O9 174.2(3) . . . . ?
Dy1 O8 N4 O10 -6.3(3) . . . . ?
Dy1 O10 N4 O9 -174.3(3) . . . . ?
Dy1 O10 N4 O8 6.2(3) . . . . ?
Dy2 O20 N8 O21 170.2(4) . . . . ?
Dy2 O20 N8 O22 -8.5(3) . . . . ?
Dy2 O22 N8 O21 -170.2(4) . . . . ?
Dy2 O22 N8 O20 8.5(3) . . . . ?
Dy2 O19 N7 O18 -179.7(3) . . . . ?
Dy2 O19 N7 O17 1.5(3) . . . . ?
Dy2 O17 N7 O18 179.6(3) . . . . ?
Dy2 O17 N7 O19 -1.6(3) . . . . ?
Zn1 O2 C1 C6 -17.8(4) . . . . ?
Dy1 O2 C1 C6 -176.7(2) . . . . ?
Zn1 O2 C1 C2 165.4(2) . . . . ?
Dy1 O2 C1 C2 6.5(4) . . . . ?
C20 O4 C2 C3 -10.6(5) . . . . ?
Dy1 O4 C2 C3 176.6(3) . . . . ?
C20 O4 C2 C1 167.3(3) . . . . ?
Dy1 O4 C2 C1 -5.6(3) . . . . ?
O2 C1 C2 C3 178.1(3) . . . . ?
C6 C1 C2 C3 1.0(5) . . . . ?
O2 C1 C2 O4 0.1(4) . . . . ?
C6 C1 C2 O4 -176.9(3) . . . . ?
O4 C2 C3 C4 178.0(3) . . . . ?
C1 C2 C3 C4 0.3(5) . . . . ?
C2 C3 C4 C5 -1.5(6) . . . . ?
C3 C4 C5 C6 1.2(6) . . . . ?
O2 C1 C6 C5 -178.0(3) . . . . ?
C2 C1 C6 C5 -1.2(5) . . . . ?
O2 C1 C6 C7 -6.3(5) . . . . ?
C2 C1 C6 C7 170.5(3) . . . . ?
C4 C5 C6 C1 0.1(6) . . . . ?
C4 C5 C6 C7 -172.0(4) . . . . ?
C8 N2 C7 C6 -170.9(3) . . . . ?
Zn1 N2 C7 C6 11.0(5) . . . . ?
C1 C6 C7 N2 9.8(5) . . . . ?
C5 C6 C7 N2 -178.4(3) . . . . ?
C7 N2 C8 C9 -163.1(3) . . . . ?
Zn1 N2 C8 C9 15.0(4) . . . . ?
N2 C8 C9 C10 76.3(4) . . . . ?
C8 C9 C10 C11 -55.9(4) . . . . ?
C12 N1 C11 C10 -109.2(3) . . . . ?
Zn1 N1 C11 C10 71.5(3) . . . . ?
C9 C10 C11 N1 -53.1(4) . . . . ?
C11 N1 C12 C13 -175.7(3) . . . . ?
Zn1 N1 C12 C13 3.6(5) . . . . ?
N1 C12 C13 C14 -171.9(4) . . . . ?
N1 C12 C13 C18 11.5(6) . . . . ?
C18 C13 C14 C15 -0.1(5) . . . . ?
C12 C13 C14 C15 -176.8(3) . . . . ?
C13 C14 C15 C16 -0.7(6) . . . . ?
C14 C15 C16 C17 0.7(5) . . . . ?
C15 C16 C17 O3 179.7(3) . . . . ?
C15 C16 C17 C18 0.2(5) . . . . ?
C19 O3 C17 C16 0.6(5) . . . . ?
Dy1 O3 C17 C16 -175.4(3) . . . . ?
C19 O3 C17 C18 -179.8(3) . . . . ?
Dy1 O3 C17 C18 4.2(3) . . . . ?
Zn1 O1 C18 C13 -22.0(4) . . . . ?
Dy1 O1 C18 C13 176.7(2) . . . . ?
Zn1 O1 C18 C17 159.0(2) . . . . ?
Dy1 O1 C18 C17 -2.3(4) . . . . ?
C14 C13 C18 O1 -178.0(3) . . . . ?
C12 C13 C18 O1 -1.5(5) . . . . ?
C14 C13 C18 C17 1.0(5) . . . . ?
C12 C13 C18 C17 177.5(3) . . . . ?
C16 C17 C18 O1 178.0(3) . . . . ?
O3 C17 C18 O1 -1.5(4) . . . . ?
C16 C17 C18 C13 -1.0(5) . . . . ?
O3 C17 C18 C13 179.4(3) . . . . ?
Zn2 O13 C21 C26 -15.7(4) . . . . ?
Dy2 O13 C21 C26 178.9(2) . . . . ?
Zn2 O13 C21 C22 168.6(2) . . . . ?
Dy2 O13 C21 C22 3.1(4) . . . . ?
C40 O15 C22 C23 -2.5(5) . . . . ?
Dy2 O15 C22 C23 -179.2(3) . . . . ?
C40 O15 C22 C21 174.7(3) . . . . ?
Dy2 O15 C22 C21 -2.1(4) . . . . ?
O13 C21 C22 C23 177.0(4) . . . . ?
C26 C21 C22 C23 1.0(5) . . . . ?
O13 C21 C22 O15 -0.2(4) . . . . ?
C26 C21 C22 O15 -176.3(3) . . . . ?
O15 C22 C23 C24 177.1(4) . . . . ?
C21 C22 C23 C24 0.2(7) . . . . ?
C22 C23 C24 C25 -0.8(8) . . . . ?
C23 C24 C25 C26 0.2(9) . . . . ?
O13 C21 C26 C25 -177.3(4) . . . . ?
C22 C21 C26 C25 -1.6(5) . . . . ?
O13 C21 C26 C27 -4.6(5) . . . . ?
C22 C21 C26 C27 171.1(3) . . . . ?
C24 C25 C26 C21 1.1(7) . . . . ?
C24 C25 C26 C27 -172.1(5) . . . . ?
C28 N5 C27 C26 -171.1(3) . . . . ?
Zn2 N5 C27 C26 11.0(5) . . . . ?
C21 C26 C27 N5 7.1(6) . . . . ?
C25 C26 C27 N5 179.9(4) . . . . ?
C27 N5 C28 C29 -162.0(3) . . . . ?
Zn2 N5 C28 C29 15.9(4) . . . . ?
N5 C28 C29 C30 76.3(4) . . . . ?
C28 C29 C30 C31 -54.1(4) . . . . ?
C32 N6 C31 C30 -105.6(3) . . . . ?
Zn2 N6 C31 C30 73.7(3) . . . . ?
C29 C30 C31 N6 -54.8(4) . . . . ?
C31 N6 C32 C33 -178.0(3) . . . . ?
Zn2 N6 C32 C33 2.8(5) . . . . ?
N6 C32 C33 C38 12.8(5) . . . . ?
N6 C32 C33 C34 -172.0(3) . . . . ?
C38 C33 C34 C35 -3.0(5) . . . . ?
C32 C33 C34 C35 -178.4(3) . . . . ?
C33 C34 C35 C36 1.9(6) . . . . ?
C34 C35 C36 C37 0.8(5) . . . . ?
C35 C36 C37 O16 177.2(3) . . . . ?
C35 C36 C37 C38 -2.4(5) . . . . ?
C39 O16 C37 C36 -1.0(5) . . . . ?
Dy2 O16 C37 C36 -175.4(3) . . . . ?
C39 O16 C37 C38 178.6(3) . . . . ?
Dy2 O16 C37 C38 4.2(3) . . . . ?
Zn2 O14 C38 C33 -24.3(4) . . . . ?
Dy2 O14 C38 C33 173.6(2) . . . . ?
Zn2 O14 C38 C37 158.0(2) . . . . ?
Dy2 O14 C38 C37 -4.0(4) . . . . ?
C34 C33 C38 O14 -176.1(3) . . . . ?
C32 C33 C38 O14 -0.9(5) . . . . ?
C34 C33 C38 C37 1.5(5) . . . . ?
C32 C33 C38 C37 176.7(3) . . . . ?
C36 C37 C38 O14 179.0(3) . . . . ?
O16 C37 C38 O14 -0.7(4) . . . . ?
C36 C37 C38 C33 1.2(5) . . . . ?
O16 C37 C38 C33 -178.4(3) . . . . ?
Dy1 O12 C41 O11 17.1(7) . . . . ?
Dy1 O12 C41 C42 -164.5(3) . . . . ?
Zn1 O11 C41 O12 -2.8(6) . . . . ?
Zn1 O11 C41 C42 178.8(3) . . . . ?
Zn2 O23 C43 O24 -13.2(5) . . . . ?
Zn2 O23 C43 C44 168.5(3) . . . . ?
Dy2 O24 C43 O23 29.9(6) . . . . ?
Dy2 O24 C43 C44 -151.8(3) . . . . ?
